data_2236372
loop_
_publ_author_name
'Alexander, Catherine Thomas'
'Vargas, David'
'Fronczek, Frank R.'
'Watkins, Steven F.'

_publ_section_title
;
 1-(2-Hydroxy-5-methoxyphenyl)-3-methylbut-2-en-1-one
;
_journal_coeditor_code IM2405
_journal_issue 11
_journal_name_full 'Acta Crystallographica Section E'
_journal_page_first o3126
_journal_paper_doi 10.1107/S1600536812042158
_journal_volume 68
_journal_year 2012
_chemical_formula_iupac 'C12 H14 O3'
_chemical_formula_moiety 'C12 H14 O3'
_chemical_formula_sum 'C12 H14 O3'
_chemical_formula_weight 206.23
_chemical_name_systematic
;
1-(2-Hydroxy-5-methoxyphenyl)-3-methylbut-2-en-1-one
;
_space_group_IT_number 14
_symmetry_cell_setting monoclinic
_symmetry_space_group_name_Hall '-P 2ybc'
_symmetry_space_group_name_H-M 'P 1 21/c 1'
_atom_sites_solution_hydrogens geom
_atom_sites_solution_primary direct
_atom_sites_solution_secondary difmap
_audit_creation_method 'WinGX routine CIF_UPDATE'
_cell_angle_alpha 90
_cell_angle_beta 91.409(8)
_cell_angle_gamma 90
_cell_formula_units_Z 4
_cell_length_a 14.027(3)
_cell_length_b 5.8160(10)
_cell_length_c 12.829(3)
_cell_measurement_pressure 101.3
_cell_measurement_reflns_used 3442
_cell_measurement_temperature 100.0(5)
_cell_measurement_theta_max 32.6
_cell_measurement_theta_min 2.5
_cell_volume 1046.3(4)
_computing_cell_refinement 'Denzo and Scalepack (Otwinowski & Minor, 1997)'
_computing_data_collection 'COLLECT (Nonius, 2000)'
_computing_data_reduction 'Denzo and Scalepack (Otwinowski & Minor, 1997)'
_computing_molecular_graphics 'Ortep-3 for Windows (Farrugia, 1997)'
_computing_publication_material 'WinGX publication routines (Farrugia, 1999)'
_computing_structure_refinement 'SHELXL-97 (Sheldrick, 2008)'
_computing_structure_solution 'SIR2002 (Burla <i>et al.</i>, 2003)'
_diffrn_ambient_temperature 100.0(5)
_diffrn_detector_area_resol_mean 9
_diffrn_measured_fraction_theta_full 0.998
_diffrn_measured_fraction_theta_max 0.993
_diffrn_measurement_device 'Nonius KappaCCD'
_diffrn_measurement_method '\f and \w scans '
_diffrn_radiation_monochromator 'horizonally mounted graphite crystal'
_diffrn_radiation_source 'sealed tube'
_diffrn_radiation_type MoK\a
_diffrn_radiation_wavelength 0.71073
_diffrn_reflns_av_R_equivalents 0.0178
_diffrn_reflns_limit_h_max 21
_diffrn_reflns_limit_h_min -21
_diffrn_reflns_limit_k_max 7
_diffrn_reflns_limit_k_min -8
_diffrn_reflns_limit_l_max 19
_diffrn_reflns_limit_l_min -19
_diffrn_reflns_number 6425
_diffrn_reflns_theta_full 25
_diffrn_reflns_theta_max 32.59
_diffrn_reflns_theta_min 3.18
_diffrn_standards_number 0
_exptl_absorpt_coefficient_mu 0.093
_exptl_absorpt_correction_T_max 0.9788
_exptl_absorpt_correction_T_min 0.9592
_exptl_absorpt_correction_type multi-scan
_exptl_absorpt_process_details '(HKL Scalepack; Otwinowski & Minor 1997)'
_exptl_crystal_colour yellow
_exptl_crystal_density_diffrn 1.309
_exptl_crystal_density_method 'not measured'
_exptl_crystal_description fragment
_exptl_crystal_F_000 440
_exptl_crystal_size_max 0.45
_exptl_crystal_size_mid 0.37
_exptl_crystal_size_min 0.23
_refine_diff_density_max 0.432
_refine_diff_density_min -0.222
_refine_ls_extinction_method none
_refine_ls_goodness_of_fit_ref 1.042
_refine_ls_hydrogen_treatment mixed
_refine_ls_matrix_type full
_refine_ls_number_constraints 0
_refine_ls_number_parameters 143
_refine_ls_number_reflns 3784
_refine_ls_number_restraints 0
_refine_ls_restrained_S_all 1.042
_refine_ls_R_factor_gt 0.0428
_refine_ls_shift/su_max 0.001
_refine_ls_structure_factor_coef Fsqd
_refine_ls_weighting_details 'calc w=1/[\s^2^(Fo^2^)+(0.0692P)^2^+0.2297P] where P=(Fo^2^+2Fc^2^)/3'
_refine_ls_weighting_scheme calc
_refine_ls_wR_factor_ref 0.1267
_reflns_number_gt 3179
_reflns_number_total 3784
_reflns_threshold_expression I>2\s(I)
_cod_data_source_file im2405.cif
_cod_data_source_block I
_cod_original_sg_symbol_H-M 'P 21/c'
_cod_database_code 2236372
_cod_database_fobs_code 2236372

loop_
_symmetry_equiv_pos_as_xyz
'x, y, z'
'-x, y+1/2, -z+1/2'
'-x, -y, -z'
'x, -y-1/2, z-1/2'

loop_
_atom_site_type_symbol
_atom_site_label
_atom_site_fract_x
_atom_site_fract_y
_atom_site_fract_z
_atom_site_U_iso_or_equiv
_atom_site_adp_type
_atom_site_calc_flag
_atom_site_refinement_flags
_atom_site_occupancy
_atom_site_symmetry_multiplicity
C C1 0.38220(6) 1.03873(14) 0.88580(6) 0.01713(16) Uani d . 1 1
C C2 0.31710(6) 0.89827(14) 0.93398(6) 0.01652(15) Uani d . 1 1
H H2 0.3003 0.9281 1.0040 0.020 Uiso calc R 1 1
C C3 0.27530(6) 0.71019(14) 0.87973(6) 0.01641(15) Uani d . 1 1
C C4 0.30238(6) 0.66752(15) 0.77617(6) 0.01796(16) Uani d . 1 1
C C5 0.36779(6) 0.81313(15) 0.72851(6) 0.01992(17) Uani d . 1 1
H H5 0.3853 0.7853 0.6586 0.024 Uiso calc R 1 1
C C6 0.40689(6) 0.99610(16) 0.78231(6) 0.01999(17) Uani d . 1 1
H H6 0.4509 1.0944 0.7491 0.024 Uiso calc R 1 1
C C7 0.20366(6) 0.55840(14) 0.92711(7) 0.01901(16) Uani d . 1 1
C C8 0.17084(6) 0.60621(15) 1.03279(7) 0.01893(16) Uani d . 1 1
H H8 0.1897 0.7485 1.0632 0.023 Uiso calc R 1 1
C C9 0.11620(6) 0.46622(15) 1.09083(7) 0.01933(16) Uani d . 1 1
C C10 0.08404(7) 0.54666(17) 1.19537(7) 0.02467(19) Uani d . 1 1
H H10A 0.1069 0.7037 1.2079 0.037 Uiso calc R 1 1
H H10B 0.1100 0.4446 1.2498 0.037 Uiso calc R 1 1
H H10C 0.0142 0.5442 1.1967 0.037 Uiso calc R 1 1
C C11 0.08255(7) 0.23100(16) 1.05970(8) 0.02593(19) Uani d . 1 1
H H11A 0.0197 0.2424 1.0251 0.039 Uiso calc R 1 1
H H11B 0.0781 0.1342 1.1219 0.039 Uiso calc R 1 1
H H11C 0.1279 0.1625 1.0117 0.039 Uiso calc R 1 1
C C12 0.40983(6) 1.26466(15) 1.03865(7) 0.02072(17) Uani d . 1 1
H H12A 0.3425 1.3041 1.0465 0.031 Uiso calc R 1 1
H H12B 0.4497 1.3925 1.0637 0.031 Uiso calc R 1 1
H H12C 0.4249 1.1263 1.0794 0.031 Uiso calc R 1 1
O O1 0.42786(5) 1.22263(11) 0.93148(5) 0.02247(15) Uani d . 1 1
O O2 0.26717(5) 0.49087(12) 0.71825(5) 0.02388(15) Uani d . 1 1
H H2A 0.2287(12) 0.416(3) 0.7580(14) 0.052(5) Uiso d . 1 1
O O3 0.17042(5) 0.39337(13) 0.87547(6) 0.02755(16) Uani d . 1 1

loop_
_atom_site_aniso_label
_atom_site_aniso_U_11
_atom_site_aniso_U_22
_atom_site_aniso_U_33
_atom_site_aniso_U_12
_atom_site_aniso_U_13
_atom_site_aniso_U_23
C1 0.0188(3) 0.0184(3) 0.0143(3) -0.0008(3) 0.0011(3) 0.0000(3)
C2 0.0168(3) 0.0186(3) 0.0142(3) 0.0004(3) 0.0009(3) 0.0004(3)
C3 0.0166(3) 0.0175(3) 0.0152(3) 0.0007(3) 0.0007(3) 0.0006(3)
C4 0.0195(3) 0.0188(3) 0.0156(3) 0.0018(3) -0.0008(3) -0.0011(3)
C5 0.0230(4) 0.0234(4) 0.0134(3) -0.0002(3) 0.0018(3) -0.0006(3)
C6 0.0226(4) 0.0235(4) 0.0140(3) -0.0026(3) 0.0031(3) 0.0010(3)
C7 0.0181(3) 0.0192(4) 0.0198(4) -0.0002(3) 0.0004(3) 0.0002(3)
C8 0.0179(3) 0.0191(3) 0.0199(4) -0.0006(3) 0.0027(3) 0.0002(3)
C9 0.0157(3) 0.0199(4) 0.0224(4) 0.0013(3) 0.0007(3) 0.0035(3)
C10 0.0241(4) 0.0267(4) 0.0236(4) -0.0015(3) 0.0071(3) 0.0029(3)
C11 0.0265(4) 0.0208(4) 0.0305(5) -0.0040(3) 0.0023(4) 0.0039(3)
C12 0.0243(4) 0.0223(4) 0.0157(3) -0.0029(3) 0.0026(3) -0.0027(3)
O1 0.0286(3) 0.0238(3) 0.0153(3) -0.0094(2) 0.0052(2) -0.0030(2)
O2 0.0301(3) 0.0225(3) 0.0190(3) -0.0042(3) 0.0017(3) -0.0051(2)
O3 0.0317(4) 0.0260(3) 0.0251(3) -0.0101(3) 0.0034(3) -0.0049(3)

loop_
_atom_type_symbol
_atom_type_description
_atom_type_scat_dispersion_real
_atom_type_scat_dispersion_imag
_atom_type_scat_source
C C 0.0033 0.0016 'International Tables Vol C Tables 4.2.6.8 and 6.1.1.4'
H H 0 0 'International Tables Vol C Tables 4.2.6.8 and 6.1.1.4'
O O 0.0106 0.006 'International Tables Vol C Tables 4.2.6.8 and 6.1.1.4'

loop_
_geom_angle_atom_site_label_1
_geom_angle_atom_site_label_2
_geom_angle_atom_site_label_3
_geom_angle
O1 C1 C2 125.22(7)
O1 C1 C6 114.77(7)
C2 C1 C6 120.00(8)
C1 C2 C3 120.46(7)
C1 C2 H2 119.8
C3 C2 H2 119.8
C4 C3 C2 118.71(7)
C4 C3 C7 118.86(7)
C2 C3 C7 122.43(7)
O2 C4 C5 116.96(8)
O2 C4 C3 123.13(8)
C5 C4 C3 119.91(8)
C6 C5 C4 120.43(8)
C6 C5 H5 119.8
C4 C5 H5 119.8
C5 C6 C1 120.48(8)
C5 C6 H6 119.8
C1 C6 H6 119.8
O3 C7 C8 120.88(8)
O3 C7 C3 119.26(8)
C8 C7 C3 119.85(7)
C9 C8 C7 126.04(8)
C9 C8 H8 117
C7 C8 H8 117
C8 C9 C11 125.55(8)
C8 C9 C10 119.40(8)
C11 C9 C10 115.05(8)
C9 C10 H10A 109.5
C9 C10 H10B 109.5
H10A C10 H10B 109.5
C9 C10 H10C 109.5
H10A C10 H10C 109.5
H10B C10 H10C 109.5
C9 C11 H11A 109.5
C9 C11 H11B 109.5
H11A C11 H11B 109.5
C9 C11 H11C 109.5
H11A C11 H11C 109.5
H11B C11 H11C 109.5
O1 C12 H12A 109.5
O1 C12 H12B 109.5
H12A C12 H12B 109.5
O1 C12 H12C 109.5
H12A C12 H12C 109.5
H12B C12 H12C 109.5
C1 O1 C12 117.01(7)
C4 O2 H2A 106.4(12)

loop_
_geom_bond_atom_site_label_1
_geom_bond_atom_site_label_2
_geom_bond_distance
C1 O1 1.3708(10)
C1 C2 1.3824(11)
C1 C6 1.4023(12)
C2 C3 1.4159(11)
C2 H2 0.95
C3 C4 1.4127(12)
C3 C7 1.4795(12)
C4 O2 1.3540(10)
C4 C5 1.4002(12)
C5 C6 1.3751(12)
C5 H5 0.95
C6 H6 0.95
C7 O3 1.2499(11)
C7 C8 1.4690(12)
C8 C9 1.3538(12)
C8 H8 0.95
C9 C11 1.4982(13)
C9 C10 1.5003(13)
C10 H10A 0.98
C10 H10B 0.98
C10 H10C 0.98
C11 H11A 0.98
C11 H11B 0.98
C11 H11C 0.98
C12 O1 1.4251(11)
C12 H12A 0.98
C12 H12B 0.98
C12 H12C 0.98
O2 H2A 0.870(18)

loop_
_geom_hbond_atom_site_label_D
_geom_hbond_atom_site_label_H
_geom_hbond_atom_site_label_A
_geom_hbond_distance_DH
_geom_hbond_distance_HA
_geom_hbond_distance_DA
_geom_hbond_angle_DHA
O2 H2A O3 0.87(2) 1.74(2) 2.5230(10) 149(2)

loop_
_geom_torsion_atom_site_label_1
_geom_torsion_atom_site_label_2
_geom_torsion_atom_site_label_3
_geom_torsion_atom_site_label_4
_geom_torsion
O1 C1 C2 C3 -178.95(8)
C6 C1 C2 C3 0.33(13)
C1 C2 C3 C4 0.82(12)
C1 C2 C3 C7 -178.54(8)
C2 C3 C4 O2 179.35(7)
C7 C3 C4 O2 -1.28(12)
C2 C3 C4 C5 -1.39(12)
C7 C3 C4 C5 177.99(8)
O2 C4 C5 C6 -179.87(8)
C3 C4 C5 C6 0.82(13)
C4 C5 C6 C1 0.34(13)
O1 C1 C6 C5 178.43(8)
C2 C1 C6 C5 -0.92(13)
C4 C3 C7 O3 1.59(12)
C2 C3 C7 O3 -179.06(8)
C4 C3 C7 C8 -176.96(7)
C2 C3 C7 C8 2.39(12)
O3 C7 C8 C9 11.11(14)
C3 C7 C8 C9 -170.37(8)
C7 C8 C9 C11 2.89(14)
C7 C8 C9 C10 -176.50(8)
C2 C1 O1 C12 3.14(12)
C6 C1 O1 C12 -176.18(8)

loop_
_cod_related_entry_id
_cod_related_entry_database
_cod_related_entry_code
1 ChemSpider 10532827
